data_1008765
loop_
_publ_author_name
'Lucazeau, G'
'Barj, M'
'Soubeyroux, J L'
'Dianoux, A J'
'Delmas, C'

_publ_section_title
;
Neutron scattering annd diffraction study of Na3 Cr2 P3 O12, Na Zr2 P3
O12 and Na3 Zr Mg P3 O12
;
_journal_coden_ASTM SSIOD3
_journal_name_full 'Solid State Ionics'
_journal_page_first 959
_journal_page_last 963
_journal_volume 1819
_journal_year 1986
_chemical_compound_source synthetic
_chemical_formula_structural 'Na3 Cr2 P3 O12'
_chemical_formula_sum 'Cr2 Na3 O12 P3'
_chemical_name_mineral 'Nasicon chromous high'
_chemical_name_systematic
;
Sodium chromium phosphorus oxide (3/2/3/12) - HT
;
_space_group_IT_number 167
_symmetry_cell_setting trigonal
_symmetry_space_group_name_Hall '-R 3 2"c'
_symmetry_space_group_name_H-M 'R -3 c :H'
_cell_angle_alpha 90
_cell_angle_beta 90
_cell_angle_gamma 120
_cell_formula_units_Z 6
_cell_length_a 8.6548(2)
_cell_length_b 8.6548(2)
_cell_length_c 21.82179(60)
_cell_volume 1415.6
_refine_ls_R_factor_all 0.063
_cod_original_sg_symbol_H-M 'R -3 c H'
_cod_database_code 1008765

loop_
_symmetry_equiv_pos_as_xyz
x,y,z
-y,x-y,z
y-x,-x,z
-y,-x,1/2+z
x,x-y,1/2+z
y-x,y,1/2+z
-x,-y,-z
y,y-x,-z
x-y,x,-z
y,x,1/2-z
-x,y-x,1/2-z
x-y,-y,1/2-z
1/3+x,2/3+y,2/3+z
2/3+x,1/3+y,1/3+z
1/3-y,2/3+x-y,2/3+z
2/3-y,1/3+x-y,1/3+z
1/3-x+y,2/3-x,2/3+z
2/3-x+y,1/3-x,1/3+z
1/3-y,2/3-x,1/6+z
2/3-y,1/3-x,5/6+z
1/3+x,2/3+x-y,1/6+z
2/3+x,1/3+x-y,5/6+z
1/3-x+y,2/3+y,1/6+z
2/3-x+y,1/3+y,5/6+z
1/3-x,2/3-y,2/3-z
2/3-x,1/3-y,1/3-z
1/3+y,2/3-x+y,2/3-z
2/3+y,1/3-x+y,1/3-z
1/3+x-y,2/3+x,2/3-z
2/3+x-y,1/3+x,1/3-z
1/3+y,2/3+x,1/6-z
2/3+y,1/3+x,5/6-z
1/3-x,2/3-x+y,1/6-z
2/3-x,1/3-x+y,5/6-z
1/3+x-y,2/3-y,1/6-z
2/3+x-y,1/3-y,5/6-z

loop_
_atom_site_aniso_label
_atom_site_aniso_B_11
_atom_site_aniso_B_12
_atom_site_aniso_B_13
_atom_site_aniso_B_22
_atom_site_aniso_B_23
_atom_site_aniso_B_33
Na1 14.2(2) 7.1 0. 14.2 0. 0.9(1)
Na2 2.1(4) 1. 0.05 2.0(6) 0.05 8.0(7)

loop_
_atom_site_label
_atom_site_type_symbol
_atom_site_symmetry_multiplicity
_atom_site_Wyckoff_symbol
_atom_site_fract_x
_atom_site_fract_y
_atom_site_fract_z
_atom_site_occupancy
_atom_site_attached_hydrogens
_atom_site_calc_flag
Cr1 Cr3+ 12 c 0. 0. 0.1474(5) 1. 0 d
P1 P5+ 18 e 0.2879(6) 0. 0.25 1. 0 d
O1 O2- 36 f 0.1725(5) -0.0355(5) 0.1943(2) 1. 0 d
O2 O2- 36 f 0.1919(5) 0.1664(5) 0.0902(1) 1. 0 d
Na1 Na1+ 6 b 0. 0. 0. 0.73(4) 0 d
Na2 Na1+ 18 e 0.6275(10) 0. 0.25 0.73(4) 0 d
Na3 Na1+ 36 f -0.02 -0.16 -0.04 0.006 0 d

loop_
_atom_type_symbol
_atom_type_oxidation_number
Cr3+ 3.000
P5+ 5.000
O2- -2.000
Na1+ 1.000
